data_1524917
loop_
_publ_author_name
'Mellini, M.'
'Merlino, S.'

_publ_section_title
;
 Hellandite: a new type of silicoborate chain
;
_journal_name_full 'American Mineralogist'
_journal_page_first 89
_journal_page_last 99
_journal_volume 62
_journal_year 1977
_chemical_formula_sum 'Al1.1 B8 Ca5.24 Fe0.9 H8 La2.62 O48 Si8 Y2.62'
_chemical_name_systematic
;
Ca5.24 (Y2.62 La2.62) (Al1.1 Fe0.9) (O H)4 (Si8 B8 O40 (O H)4)
;
_space_group_IT_number 13
_symmetry_space_group_name_Hall '-P 2ya'
_symmetry_space_group_name_H-M 'P 1 2/a 1'
_cell_angle_alpha 90
_cell_angle_beta 111.4
_cell_angle_gamma 90
_cell_formula_units_Z 1
_cell_length_a 18.99
_cell_length_b 4.715
_cell_length_c 10.3
_cell_volume 858.657
_citation_journal_id_ASTM AMMIAY
_cod_data_source_file Mellini_AMMIAY_1977_196.cif
_cod_data_source_block H8Al1.1B8Ca5.24Fe0.9La2.62O48Si8Y2.62
_cod_original_cell_volume 858.6568
_cod_original_sg_symbol_Hall '-P 2yc (z,y,-x)'
_cod_original_formula_sum 'H8 Al1.1 B8 Ca5.24 Fe0.9 La2.62 O48 Si8 Y2.62'
_cod_database_code 1524917

loop_
_symmetry_equiv_pos_as_xyz
x,y,z
-x+1/2,y,-z
-x,-y,-z
x-1/2,-y,z

loop_
_atom_site_label
_atom_site_type_symbol
_atom_site_fract_x
_atom_site_fract_y
_atom_site_fract_z
_atom_site_occupancy
_atom_site_U_iso_or_equiv
Ca1 Ca+2 0.24771 0.00225 0.65957 0.7525 0.0
O6 O-2 0.2457 -0.2345 0.8605 1 0.0
O12 O-2 0.25 0.3267 0 1 0.0
B2 B+3 0.2544 0.4527 0.1375 1 0.0
O11 O-2 0.0526 0.2484 0.1576 1 0.0
Y3 Y+3 0.15428 -0.03944 0.92862 0.1669 0.0
O7 O-2 0.1665 0.2219 0.4475 1 0.0
O8 O-2 0.1303 0.6744 0.3085 1 0.0
O10 O-2 0.0848 0.7286 0.0388 1 0.0
La1 La+3 0.04179 0.01878 0.35996 0.435 0.0
Si2 Si+4 0.1112 0.4966 0.1616 1 0.0
Fe1 Fe+3 0 0 0 0.45 0.0
O9 O-2 0.1872 0.3281 0.1633 1 0.0
La2 La+3 0.24771 0.00225 0.65957 0.0538 0.0
O3 O-2 0.0698 -0.3003 0.7357 1 0.0
Y2 Y+3 0.24771 0.00225 0.65957 0.0538 0.0
O1 O-2 0.0408 0.2436 0.5635 1 0.0
O4 O-2 0.1312 -0.3268 0.5404 1 0.0
B1 B+3 0.1708 0.5344 0.451 1 0.0
O2 O-2 0.1757 0.3127 0.7556 1 0.0
Al1 Al+3 0 0 0 0.55 0.0
H1 H+1 0.047 0.04 0.92 1 0.0
O13 O-2 0.25 0.6515 0.5 1 0.0
O5 O-2 0.0373 0.1926 0.8669 1 0.0
La3 La+3 0.15428 -0.03944 0.92862 0.1669 0.0
Y1 Y+3 0.04179 0.01878 0.35996 0.435 0.0
Si1 Si+4 0.0999 0.4851 0.6468 1 0.0
Ca2 Ca+2 0.15428 -0.03944 0.92862 0.5563 0.0
